data_7224336
loop_
_publ_author_name
'Suhonen, Aku'
'Kortelainen, Minna'
'Nauha, Elisa'
'Yliniemel\"a-Sipari, Sanna'
'Pihko, Petri M.'
'Nissinen, Maija'

_publ_section_title
;
 Conformational properties and folding analysis of a series of seven
 oligoamide foldamers
;
_journal_issue 11
_journal_name_full CrystEngComm
_journal_page_first 2005
_journal_paper_doi 10.1039/C5CE02458G
_journal_volume 18
_journal_year 2016
_chemical_formula_moiety 'C33 H25 N5 O4, C3 D6 O'
_chemical_formula_sum 'C36 H25 D6 N5 O5'
_chemical_formula_weight 619.69
_space_group_crystal_system monoclinic
_space_group_IT_number 14
_space_group_name_Hall '-P 2ybc'
_space_group_name_H-M_alt 'P 1 21/c 1'
_symmetry_space_group_name_Hall '-P 2ybc'
_symmetry_space_group_name_H-M 'P 1 21/c 1'
_atom_sites_solution_hydrogens mixed
_audit_creation_method SHELXL-2014/6
_audit_update_record
;
2015-11-24 deposited with the CCDC.
2016-02-12 downloaded from the CCDC.
;
_cell_angle_alpha 90
_cell_angle_beta 92.960(2)
_cell_angle_gamma 90
_cell_formula_units_Z 4
_cell_length_a 13.8945(3)
_cell_length_b 19.3946(4)
_cell_length_c 11.2987(2)
_cell_measurement_reflns_used 3663
_cell_measurement_temperature 123(2)
_cell_measurement_theta_max 75.7470
_cell_measurement_theta_min 3.8950
_cell_volume 3040.69(11)
_computing_structure_refinement 'SHELXL-2014/6 (Sheldrick, 2014)'
_diffrn_ambient_temperature 123(2)
_diffrn_detector 'CCD plate'
_diffrn_detector_type Atlas
_diffrn_measured_fraction_theta_full 0.991
_diffrn_measured_fraction_theta_max 0.952
_diffrn_measurement_device 'four-circle diffractometer'
_diffrn_measurement_device_type 'SuperNova, Dual, Cu at zero, Atlas'
_diffrn_measurement_method '\w scans'
_diffrn_radiation_monochromator mirror
_diffrn_radiation_probe x-ray
_diffrn_radiation_type 'Cu K\a'
_diffrn_radiation_wavelength 1.54184
_diffrn_reflns_av_R_equivalents 0.0425
_diffrn_reflns_av_unetI/netI 0.0617
_diffrn_reflns_Laue_measured_fraction_full 0.991
_diffrn_reflns_Laue_measured_fraction_max 0.952
_diffrn_reflns_limit_h_max 12
_diffrn_reflns_limit_h_min -17
_diffrn_reflns_limit_k_max 24
_diffrn_reflns_limit_k_min -13
_diffrn_reflns_limit_l_max 12
_diffrn_reflns_limit_l_min -13
_diffrn_reflns_number 10310
_diffrn_reflns_point_group_measured_fraction_full 0.991
_diffrn_reflns_point_group_measured_fraction_max 0.952
_diffrn_reflns_theta_full 67.684
_diffrn_reflns_theta_max 76.614
_diffrn_reflns_theta_min 3.917
_diffrn_source 'sealed X-ray tube'
_diffrn_source_type 'SuperNova (Cu) X-ray Source'
_exptl_absorpt_coefficient_mu 0.745
_exptl_absorpt_correction_T_max 0.979
_exptl_absorpt_correction_T_min 0.909
_exptl_absorpt_correction_type analytical
_exptl_absorpt_process_details
;
CrysAlisPro, Agilent Technologies,
Version 1.171.37.35 (release 13-08-2014 CrysAlis171 .NET)
(compiled Aug 13 2014,18:06:01)
Analytical numeric absorption correction using a multifaceted crystal
            model based on expressions derived by R.C. Clark & J.S. Reid.
(Clark, R. C. & Reid, J. S. (1995). Acta Cryst. A51, 887-897)
Empirical absorption correction using spherical harmonics,
 implemented in SCALE3 ABSPACK scaling algorithm.
;
_exptl_crystal_colour colorless
_exptl_crystal_density_diffrn 1.354
_exptl_crystal_description plate
_exptl_crystal_F_000 1288
_exptl_crystal_size_max 0.246
_exptl_crystal_size_mid 0.065
_exptl_crystal_size_min 0.031
_refine_diff_density_max 0.263
_refine_diff_density_min -0.267
_refine_diff_density_rms 0.059
_refine_ls_extinction_method none
_refine_ls_goodness_of_fit_ref 1.077
_refine_ls_hydrogen_treatment mixed
_refine_ls_matrix_type full
_refine_ls_number_parameters 429
_refine_ls_number_reflns 6088
_refine_ls_number_restraints 0
_refine_ls_restrained_S_all 1.077
_refine_ls_R_factor_all 0.0787
_refine_ls_R_factor_gt 0.0581
_refine_ls_shift/su_max 0.000
_refine_ls_shift/su_mean 0.000
_refine_ls_structure_factor_coef Fsqd
_refine_ls_weighting_details 'w=1/[\s^2^(Fo^2^)+(0.0706P)^2^+0.8430P] where P=(Fo^2^+2Fc^2^)/3'
_refine_ls_weighting_scheme calc
_refine_ls_wR_factor_gt 0.1478
_refine_ls_wR_factor_ref 0.1617
_reflns_Friedel_coverage 0.000
_reflns_number_gt 4673
_reflns_number_total 6088
_reflns_threshold_expression 'I > 2\s(I)'
_cod_data_source_file c5ce02458g2.cif
_cod_data_source_block 1-Ac-at
_cod_depositor_comments 'Adding full bibliography for 7224320--7224336.cif.'
_cod_original_cell_volume 3040.69(10)
_cod_database_code 7224336
_shelx_space_group_comment
;
The symmetry employed for this shelxl refinement is uniquely defined
by the following loop, which should always be used as a source of
symmetry information in preference to the above space-group names.
They are only intended as comments.
;
_shelx_estimated_absorpt_t_min 0.839
_shelx_estimated_absorpt_t_max 0.977
_shelxl_version_number 2014/6

loop_
_space_group_symop_operation_xyz
'x, y, z'
'-x, y+1/2, -z+1/2'
'-x, -y, -z'
'x, -y-1/2, z-1/2'

loop_
_atom_site_label
_atom_site_type_symbol
_atom_site_fract_x
_atom_site_fract_y
_atom_site_fract_z
_atom_site_U_iso_or_equiv
_atom_site_adp_type
_atom_site_occupancy
_atom_site_site_symmetry_order
_atom_site_calc_flag
_atom_site_refinement_flags_posn
_atom_site_refinement_flags_adp
O1 O 0.25177(12) 0.37324(8) 0.68896(13) 0.0269(3) Uani 1 1 d . .
O2 O 0.19222(13) 0.37216(8) 0.25199(13) 0.0292(4) Uani 1 1 d . .
O3 O 0.09356(16) 0.61827(9) 0.68740(15) 0.0423(5) Uani 1 1 d . .
O4 O 0.48929(14) 0.55828(10) 0.82372(17) 0.0412(4) Uani 1 1 d . .
N1 N 0.22341(14) 0.26123(10) 0.63858(16) 0.0261(4) Uani 1 1 d . .
H1N H 0.207(2) 0.2206(16) 0.667(3) 0.031 Uiso 1 1 d . U
N2 N 0.23360(15) 0.36236(10) 0.45112(16) 0.0267(4) Uani 1 1 d . .
H2N H 0.229(2) 0.3832(16) 0.512(3) 0.032 Uiso 1 1 d . U
N3 N 0.18402(15) 0.52116(10) 0.71983(17) 0.0274(4) Uani 1 1 d . .
H3N H 0.207(2) 0.4856(16) 0.687(3) 0.033 Uiso 1 1 d . U
N4 N 0.36863(15) 0.47936(10) 0.79971(18) 0.0295(4) Uani 1 1 d . .
H4N H 0.345(2) 0.4458(17) 0.757(3) 0.035 Uiso 1 1 d . U
N5 N 0.15074(14) 0.48094(9) 0.49680(16) 0.0248(4) Uani 1 1 d . .
C1 C 0.14623(17) 0.35819(11) 0.89382(19) 0.0268(4) Uani 1 1 d . .
H1 H 0.1969 0.3911 0.8976 0.032 Uiso 1 1 calc R U
C2 C 0.08089(18) 0.35613(12) 0.9822(2) 0.0307(5) Uani 1 1 d . .
H2 H 0.0872 0.3874 1.0468 0.037 Uiso 1 1 calc R U
C3 C 0.00645(18) 0.30879(12) 0.9768(2) 0.0311(5) Uani 1 1 d . .
H3 H -0.0385 0.3078 1.0374 0.037 Uiso 1 1 calc R U
C4 C -0.00271(18) 0.26251(12) 0.8827(2) 0.0317(5) Uani 1 1 d . .
H4 H -0.0538 0.2299 0.8790 0.038 Uiso 1 1 calc R U
C5 C 0.06309(17) 0.26407(11) 0.7941(2) 0.0285(5) Uani 1 1 d . .
H5 H 0.0570 0.2323 0.7301 0.034 Uiso 1 1 calc R U
C6 C 0.13772(16) 0.31176(11) 0.79876(19) 0.0249(4) Uani 1 1 d . .
C7 C 0.20906(16) 0.31795(11) 0.70512(18) 0.0242(4) Uani 1 1 d . .
C8 C 0.29047(16) 0.25608(11) 0.54721(18) 0.0254(4) Uani 1 1 d . .
C9 C 0.34926(18) 0.19795(11) 0.54730(19) 0.0291(5) Uani 1 1 d . .
H9 H 0.3446 0.1644 0.6081 0.035 Uiso 1 1 calc R U
C10 C 0.41480(19) 0.18818(12) 0.4597(2) 0.0319(5) Uani 1 1 d . .
H10 H 0.4543 0.1482 0.4602 0.038 Uiso 1 1 calc R U
C11 C 0.42180(19) 0.23766(12) 0.3715(2) 0.0324(5) Uani 1 1 d . .
H11 H 0.4675 0.2322 0.3125 0.039 Uiso 1 1 calc R U
C12 C 0.36239(18) 0.29473(12) 0.36962(19) 0.0293(5) Uani 1 1 d . .
H12 H 0.3679 0.3283 0.3090 0.035 Uiso 1 1 calc R U
C13 C 0.29449(17) 0.30412(11) 0.45492(19) 0.0256(4) Uani 1 1 d . .
C14 C 0.19127(16) 0.39324(11) 0.35505(19) 0.0252(4) Uani 1 1 d . .
C15 C 0.14102(16) 0.45965(11) 0.38416(19) 0.0250(4) Uani 1 1 d . .
C16 C 0.09151(17) 0.49759(12) 0.29618(19) 0.0289(5) Uani 1 1 d . .
H16 H 0.0851 0.4809 0.2171 0.035 Uiso 1 1 calc R U
C17 C 0.05170(18) 0.56023(13) 0.3263(2) 0.0318(5) Uani 1 1 d . .
H17 H 0.0172 0.5872 0.2681 0.038 Uiso 1 1 calc R U
C18 C 0.06283(18) 0.58327(12) 0.4427(2) 0.0294(5) Uani 1 1 d . .
H18 H 0.0371 0.6264 0.4653 0.035 Uiso 1 1 calc R U
C19 C 0.11243(16) 0.54163(11) 0.52480(19) 0.0262(4) Uani 1 1 d . .
C20 C 0.12845(17) 0.56477(12) 0.6524(2) 0.0283(5) Uani 1 1 d . .
C21 C 0.21354(17) 0.53062(11) 0.84050(19) 0.0272(5) Uani 1 1 d . .
C22 C 0.15127(19) 0.55959(12) 0.9202(2) 0.0312(5) Uani 1 1 d . .
H22 H 0.0885 0.5740 0.8937 0.037 Uiso 1 1 calc R U
C23 C 0.1819(2) 0.56705(14) 1.0379(2) 0.0381(6) Uani 1 1 d . .
H23 H 0.1401 0.5877 1.0917 0.046 Uiso 1 1 calc R U
C24 C 0.2721(2) 0.54503(15) 1.0785(2) 0.0410(6) Uani 1 1 d . .
H24 H 0.2921 0.5502 1.1597 0.049 Uiso 1 1 calc R U
C25 C 0.3333(2) 0.51531(13) 0.9998(2) 0.0358(5) Uani 1 1 d . .
H25 H 0.3948 0.4989 1.0277 0.043 Uiso 1 1 calc R U
C26 C 0.30513(18) 0.50948(12) 0.8805(2) 0.0290(5) Uani 1 1 d . .
C27 C 0.45650(18) 0.50583(12) 0.7768(2) 0.0302(5) Uani 1 1 d . .
C28 C 0.51025(16) 0.46628(12) 0.6876(2) 0.0294(5) Uani 1 1 d . .
C29 C 0.58089(18) 0.50061(14) 0.6275(2) 0.0375(6) Uani 1 1 d . .
H29 H 0.5962 0.5471 0.6469 0.045 Uiso 1 1 calc R U
C30 C 0.62896(19) 0.46720(16) 0.5396(2) 0.0422(6) Uani 1 1 d . .
H30 H 0.6759 0.4914 0.4976 0.051 Uiso 1 1 calc R U
C31 C 0.6092(2) 0.39922(17) 0.5127(2) 0.0443(6) Uani 1 1 d . .
H31 H 0.6431 0.3765 0.4531 0.053 Uiso 1 1 calc R U
C32 C 0.5397(2) 0.36395(14) 0.5727(2) 0.0396(6) Uani 1 1 d . .
H32 H 0.5263 0.3170 0.5546 0.047 Uiso 1 1 calc R U
C33 C 0.49008(18) 0.39730(13) 0.6591(2) 0.0331(5) Uani 1 1 d . .
H33 H 0.4420 0.3732 0.6993 0.040 Uiso 1 1 calc R U
O100 O 0.7968(2) 0.26442(17) 0.5577(3) 0.0869(10) Uani 1 1 d . .
C100 C 0.7458(2) 0.25214(18) 0.6385(3) 0.0543(8) Uani 1 1 d . .
C101 C 0.7529(3) 0.2939(3) 0.7475(4) 0.0806(13) Uani 1 1 d . .
D10A D 0.8072 0.3259 0.7440 0.121 Uiso 1 1 calc R U
D10B D 0.7631 0.2635 0.8163 0.121 Uiso 1 1 calc R U
D10C D 0.6931 0.3200 0.7548 0.121 Uiso 1 1 calc R U
C102 C 0.6732(3) 0.1967(2) 0.6324(6) 0.0961(18) Uani 1 1 d . .
D10D D 0.6707 0.1760 0.5532 0.144 Uiso 1 1 calc R U
D10E D 0.6099 0.2159 0.6483 0.144 Uiso 1 1 calc R U
D10F D 0.6907 0.1614 0.6916 0.144 Uiso 1 1 calc R U

loop_
_atom_site_aniso_label
_atom_site_aniso_U_11
_atom_site_aniso_U_22
_atom_site_aniso_U_33
_atom_site_aniso_U_23
_atom_site_aniso_U_13
_atom_site_aniso_U_12
O1 0.0360(8) 0.0217(7) 0.0232(7) -0.0010(6) 0.0021(6) -0.0029(6)
O2 0.0415(9) 0.0244(8) 0.0218(7) -0.0026(6) 0.0031(6) 0.0021(7)
O3 0.0698(13) 0.0279(9) 0.0290(8) -0.0038(7) 0.0004(8) 0.0169(9)
O4 0.0437(10) 0.0327(9) 0.0468(10) -0.0057(8) -0.0016(8) -0.0063(8)
N1 0.0357(10) 0.0192(9) 0.0239(9) 0.0003(7) 0.0058(7) 0.0001(7)
N2 0.0385(11) 0.0218(9) 0.0200(8) -0.0024(7) 0.0034(7) 0.0024(8)
N3 0.0332(10) 0.0237(9) 0.0252(9) -0.0046(7) 0.0008(7) 0.0046(8)
N4 0.0310(10) 0.0254(9) 0.0322(10) -0.0056(8) 0.0019(8) -0.0015(8)
N5 0.0286(9) 0.0210(8) 0.0250(8) 0.0001(7) 0.0037(7) -0.0005(7)
C1 0.0336(12) 0.0214(10) 0.0254(10) 0.0006(8) 0.0010(8) -0.0003(9)
C2 0.0400(13) 0.0285(11) 0.0237(10) -0.0028(8) 0.0039(9) 0.0035(10)
C3 0.0356(12) 0.0282(11) 0.0301(11) 0.0023(9) 0.0068(9) 0.0033(10)
C4 0.0321(12) 0.0238(11) 0.0397(12) 0.0019(9) 0.0066(10) 0.0013(9)
C5 0.0347(12) 0.0213(10) 0.0298(11) -0.0031(8) 0.0039(9) 0.0005(9)
C6 0.0300(11) 0.0199(9) 0.0248(10) 0.0024(8) 0.0009(8) 0.0024(8)
C7 0.0299(11) 0.0228(10) 0.0197(9) 0.0027(7) -0.0013(8) 0.0006(8)
C8 0.0317(11) 0.0225(10) 0.0220(10) -0.0024(8) 0.0026(8) -0.0010(9)
C9 0.0400(13) 0.0217(10) 0.0256(10) -0.0014(8) 0.0011(9) 0.0029(9)
C10 0.0384(13) 0.0269(11) 0.0304(11) -0.0063(9) 0.0019(9) 0.0065(10)
C11 0.0384(13) 0.0296(12) 0.0296(11) -0.0064(9) 0.0053(9) 0.0022(10)
C12 0.0376(12) 0.0275(11) 0.0233(10) -0.0014(8) 0.0050(9) 0.0006(10)
C13 0.0318(11) 0.0213(10) 0.0235(10) -0.0031(8) 0.0007(8) 0.0004(8)
C14 0.0304(11) 0.0213(10) 0.0240(10) -0.0006(8) 0.0033(8) -0.0033(8)
C15 0.0289(11) 0.0226(10) 0.0237(10) 0.0009(8) 0.0024(8) -0.0032(8)
C16 0.0352(12) 0.0282(11) 0.0233(10) 0.0000(8) 0.0016(8) 0.0005(9)
C17 0.0388(13) 0.0297(11) 0.0268(11) 0.0048(9) 0.0005(9) 0.0070(10)
C18 0.0353(12) 0.0251(11) 0.0280(11) -0.0008(8) 0.0033(9) 0.0037(9)
C19 0.0292(11) 0.0244(10) 0.0254(10) -0.0016(8) 0.0040(8) -0.0007(9)
C20 0.0336(12) 0.0245(11) 0.0270(11) -0.0010(8) 0.0032(9) -0.0007(9)
C21 0.0361(12) 0.0219(10) 0.0237(10) 0.0000(8) 0.0020(9) -0.0007(9)
C22 0.0376(12) 0.0288(11) 0.0277(11) -0.0001(9) 0.0053(9) 0.0037(10)
C23 0.0529(16) 0.0355(13) 0.0265(11) 0.0003(9) 0.0087(10) 0.0063(12)
C24 0.0580(17) 0.0434(14) 0.0211(10) 0.0001(10) -0.0018(10) 0.0047(13)
C25 0.0407(14) 0.0357(13) 0.0304(11) 0.0010(10) -0.0043(10) 0.0033(11)
C26 0.0364(12) 0.0234(10) 0.0275(10) -0.0015(8) 0.0032(9) -0.0001(9)
C27 0.0334(12) 0.0255(11) 0.0309(11) 0.0018(9) -0.0047(9) -0.0005(9)
C28 0.0256(11) 0.0303(11) 0.0320(11) 0.0030(9) -0.0017(9) -0.0005(9)
C29 0.0298(12) 0.0399(14) 0.0424(13) 0.0054(11) -0.0015(10) -0.0069(11)
C30 0.0279(12) 0.0569(17) 0.0419(14) 0.0063(12) 0.0032(10) -0.0034(12)
C31 0.0336(13) 0.0605(18) 0.0388(13) -0.0006(12) 0.0036(10) 0.0094(13)
C32 0.0372(13) 0.0370(13) 0.0446(14) -0.0016(11) 0.0023(11) 0.0079(11)
C33 0.0310(12) 0.0290(12) 0.0394(12) 0.0041(9) 0.0035(10) 0.0021(10)
O100 0.091(2) 0.079(2) 0.094(2) -0.0109(17) 0.0413(18) 0.0022(17)
C100 0.0465(17) 0.0470(17) 0.070(2) 0.0034(15) 0.0089(15) 0.0144(14)
C101 0.067(2) 0.112(4) 0.062(2) -0.012(2) -0.0091(19) 0.000(2)
C102 0.067(3) 0.042(2) 0.181(6) -0.022(3) 0.020(3) 0.0004(19)

loop_
_atom_type_symbol
_atom_type_description
_atom_type_scat_dispersion_real
_atom_type_scat_dispersion_imag
_atom_type_scat_source
C C 0.0181 0.0091 'International Tables Vol C Tables 4.2.6.8 and 6.1.1.4'
H H 0.0000 0.0000 'International Tables Vol C Tables 4.2.6.8 and 6.1.1.4'
D D 0.0000 0.0000 'International Tables Vol C Tables 4.2.6.8 and 6.1.1.4'
N N 0.0311 0.0180 'International Tables Vol C Tables 4.2.6.8 and 6.1.1.4'
O O 0.0492 0.0322 'International Tables Vol C Tables 4.2.6.8 and 6.1.1.4'

loop_
_exptl_crystal_face_index_h
_exptl_crystal_face_index_k
_exptl_crystal_face_index_l
_exptl_crystal_face_perp_dist
_exptl_oxdiff_crystal_face_indexfrac_h
_exptl_oxdiff_crystal_face_indexfrac_k
_exptl_oxdiff_crystal_face_indexfrac_l
_exptl_oxdiff_crystal_face_x
_exptl_oxdiff_crystal_face_y
_exptl_oxdiff_crystal_face_z
1 13 0 0.0282 1.0000 13.0000 -0.0000 0.2021 0.5475 0.8598
3 -12 0 0.0337 3.0000 -12.0000 0.0000 0.2420 -0.4698 -0.8615
-9 0 0 0.0100 -9.0000 -0.0000 -0.0000 -0.9831 -0.0817 0.1557
-9 -2 0 0.0115 -9.0000 -2.0000 -0.0000 -0.9974 -0.1645 0.0208
9 2 0 0.0197 9.0000 2.0000 0.0000 0.9974 0.1645 -0.0208
9 -3 0 0.0250 9.0000 -3.0000 0.0000 0.9617 -0.0426 -0.3581
-3 12 0 0.0279 -3.0000 12.0000 -0.0000 -0.2420 0.4698 0.8615
4 1 -7 0.1144 4.0000 1.0000 -7.0000 0.2509 0.8845 -0.4761
-4 1 7 0.1082 -4.0000 1.0000 7.0000 -0.2367 -0.8016 0.6111
-1 -13 1 0.0305 -1.0000 -13.0000 1.0000 -0.1745 -0.6627 -0.7920
-4 -1 -7 0.1027 -4.0000 -1.0000 -7.0000 -0.6372 0.7290 -0.4726
3 2 7 0.1178 3.0000 2.0000 7.0000 0.5351 -0.6967 0.5574

loop_
_geom_angle_atom_site_label_1
_geom_angle_atom_site_label_2
_geom_angle_atom_site_label_3
_geom_angle
C7 N1 C8 125.33(19)
C7 N1 H1N 118.3(19)
C8 N1 H1N 112.8(18)
C14 N2 C13 128.06(19)
C14 N2 H2N 114(2)
C13 N2 H2N 117(2)
C20 N3 C21 126.13(19)
C20 N3 H3N 119(2)
C21 N3 H3N 115(2)
C27 N4 C26 123.9(2)
C27 N4 H4N 120(2)
C26 N4 H4N 116(2)
C19 N5 C15 118.36(19)
C2 C1 C6 120.1(2)
C2 C1 H1 120.0
C6 C1 H1 120.0
C3 C2 C1 120.3(2)
C3 C2 H2 119.8
C1 C2 H2 119.8
C2 C3 C4 120.0(2)
C2 C3 H3 120.0
C4 C3 H3 120.0
C5 C4 C3 119.9(2)
C5 C4 H4 120.1
C3 C4 H4 120.1
C6 C5 C4 120.3(2)
C6 C5 H5 119.8
C4 C5 H5 119.8
C5 C6 C1 119.3(2)
C5 C6 C7 123.3(2)
C1 C6 C7 117.3(2)
O1 C7 N1 122.30(19)
O1 C7 C6 120.88(19)
N1 C7 C6 116.81(19)
C9 C8 C13 119.5(2)
C9 C8 N1 117.41(19)
C13 C8 N1 122.9(2)
C10 C9 C8 121.0(2)
C10 C9 H9 119.5
C8 C9 H9 119.5
C11 C10 C9 119.2(2)
C11 C10 H10 120.4
C9 C10 H10 120.4
C12 C11 C10 120.1(2)
C12 C11 H11 120.0
C10 C11 H11 120.0
C11 C12 C13 121.3(2)
C11 C12 H12 119.4
C13 C12 H12 119.4
C12 C13 C8 118.8(2)
C12 C13 N2 120.6(2)
C8 C13 N2 120.5(2)
O2 C14 N2 125.9(2)
O2 C14 C15 121.0(2)
N2 C14 C15 113.03(18)
N5 C15 C16 122.6(2)
N5 C15 C14 116.46(19)
C16 C15 C14 120.88(19)
C17 C16 C15 118.5(2)
C17 C16 H16 120.7
C15 C16 H16 120.7
C16 C17 C18 119.2(2)
C16 C17 H17 120.4
C18 C17 H17 120.4
C19 C18 C17 118.2(2)
C19 C18 H18 120.9
C17 C18 H18 120.9
N5 C19 C18 123.0(2)
N5 C19 C20 116.4(2)
C18 C19 C20 120.5(2)
O3 C20 N3 125.1(2)
O3 C20 C19 121.3(2)
N3 C20 C19 113.70(19)
C26 C21 C22 119.7(2)
C26 C21 N3 119.3(2)
C22 C21 N3 121.0(2)
C23 C22 C21 119.4(2)
C23 C22 H22 120.3
C21 C22 H22 120.3
C24 C23 C22 121.1(2)
C24 C23 H23 119.4
C22 C23 H23 119.4
C23 C24 C25 119.4(2)
C23 C24 H24 120.3
C25 C24 H24 120.3
C24 C25 C26 120.3(2)
C24 C25 H25 119.8
C26 C25 H25 119.8
C25 C26 C21 119.9(2)
C25 C26 N4 120.1(2)
C21 C26 N4 119.9(2)
O4 C27 N4 123.3(2)
O4 C27 C28 122.0(2)
N4 C27 C28 114.7(2)
C29 C28 C33 118.8(2)
C29 C28 C27 118.2(2)
C33 C28 C27 122.9(2)
C30 C29 C28 120.3(3)
C30 C29 H29 119.9
C28 C29 H29 119.9
C31 C30 C29 120.5(3)
C31 C30 H30 119.8
C29 C30 H30 119.8
C30 C31 C32 120.0(3)
C30 C31 H31 120.0
C32 C31 H31 120.0
C33 C32 C31 119.9(3)
C33 C32 H32 120.1
C31 C32 H32 120.1
C32 C33 C28 120.5(2)
C32 C33 H33 119.7
C28 C33 H33 119.7
O100 C100 C102 122.4(4)
O100 C100 C101 120.4(4)
C102 C100 C101 117.2(4)
C100 C101 D10A 109.5
C100 C101 D10B 109.5
D10A C101 D10B 109.5
C100 C101 D10C 109.5
D10A C101 D10C 109.5
D10B C101 D10C 109.5
C100 C102 D10D 109.5
C100 C102 D10E 109.5
D10D C102 D10E 109.5
C100 C102 D10F 109.5
D10D C102 D10F 109.5
D10E C102 D10F 109.5

loop_
_geom_bond_atom_site_label_1
_geom_bond_atom_site_label_2
_geom_bond_distance
O1 C7 1.243(3)
O2 C14 1.235(3)
O3 C20 1.220(3)
O4 C27 1.224(3)
N1 C7 1.353(3)
N1 C8 1.429(3)
N1 H1N 0.88(3)
N2 C14 1.348(3)
N2 C13 1.410(3)
N2 H2N 0.80(3)
N3 C20 1.353(3)
N3 C21 1.415(3)
N3 H3N 0.85(3)
N4 C27 1.362(3)
N4 C26 1.427(3)
N4 H4N 0.86(3)
N5 C19 1.336(3)
N5 C15 1.338(3)
C1 C2 1.384(3)
C1 C6 1.402(3)
C1 H1 0.9500
C2 C3 1.382(4)
C2 H2 0.9500
C3 C4 1.392(3)
C3 H3 0.9500
C4 C5 1.390(3)
C4 H4 0.9500
C5 C6 1.388(3)
C5 H5 0.9500
C6 C7 1.492(3)
C8 C9 1.392(3)
C8 C13 1.402(3)
C9 C10 1.392(3)
C9 H9 0.9500
C10 C11 1.390(3)
C10 H10 0.9500
C11 C12 1.380(3)
C11 H11 0.9500
C12 C13 1.395(3)
C12 H12 0.9500
C14 C15 1.509(3)
C15 C16 1.390(3)
C16 C17 1.385(3)
C16 H16 0.9500
C17 C18 1.389(3)
C17 H17 0.9500
C18 C19 1.387(3)
C18 H18 0.9500
C19 C20 1.516(3)
C21 C26 1.390(3)
C21 C22 1.398(3)
C22 C23 1.383(4)
C22 H22 0.9500
C23 C24 1.380(4)
C23 H23 0.9500
C24 C25 1.387(4)
C24 H24 0.9500
C25 C26 1.388(3)
C25 H25 0.9500
C27 C28 1.497(3)
C28 C29 1.391(3)
C28 C33 1.401(3)
C29 C30 1.386(4)
C29 H29 0.9500
C30 C31 1.377(5)
C30 H30 0.9500
C31 C32 1.388(4)
C31 H31 0.9500
C32 C33 1.384(4)
C32 H32 0.9500
C33 H33 0.9500
O100 C100 1.209(4)
C100 C102 1.473(5)
C100 C101 1.473(5)
C101 D10A 0.9800
C101 D10B 0.9800
C101 D10C 0.9800
C102 D10D 0.9800
C102 D10E 0.9800
C102 D10F 0.9800

loop_
_geom_hbond_atom_site_label_D
_geom_hbond_atom_site_label_H
_geom_hbond_atom_site_label_A
_geom_hbond_distance_DH
_geom_hbond_distance_HA
_geom_hbond_distance_DA
_geom_hbond_angle_DHA
_geom_hbond_site_symmetry_A
N1 H1N O2 0.88(3) 2.05(3) 2.929(2) 170(3) 4_566
N2 H2N O1 0.80(3) 2.02(3) 2.694(2) 142(3) .
N2 H2N N5 0.80(3) 2.19(3) 2.635(3) 116(3) .
N3 H3N O1 0.85(3) 2.27(3) 3.045(2) 152(3) .
N4 H4N O1 0.86(3) 2.04(3) 2.868(3) 161(3) .

loop_
_geom_torsion_atom_site_label_1
_geom_torsion_atom_site_label_2
_geom_torsion_atom_site_label_3
_geom_torsion_atom_site_label_4
_geom_torsion
C6 C1 C2 C3 -0.6(4)
C1 C2 C3 C4 0.5(4)
C2 C3 C4 C5 -0.1(4)
C3 C4 C5 C6 -0.3(4)
C4 C5 C6 C1 0.2(3)
C4 C5 C6 C7 -178.0(2)
C2 C1 C6 C5 0.2(3)
C2 C1 C6 C7 178.5(2)
C8 N1 C7 O1 2.9(4)
C8 N1 C7 C6 -178.1(2)
C5 C6 C7 O1 154.6(2)
C1 C6 C7 O1 -23.6(3)
C5 C6 C7 N1 -24.4(3)
C1 C6 C7 N1 157.4(2)
C7 N1 C8 C9 133.1(2)
C7 N1 C8 C13 -51.3(3)
C13 C8 C9 C10 2.6(3)
N1 C8 C9 C10 178.4(2)
C8 C9 C10 C11 0.5(4)
C9 C10 C11 C12 -1.7(4)
C10 C11 C12 C13 -0.1(4)
C11 C12 C13 C8 3.2(3)
C11 C12 C13 N2 -179.3(2)
C9 C8 C13 C12 -4.4(3)
N1 C8 C13 C12 -179.9(2)
C9 C8 C13 N2 178.1(2)
N1 C8 C13 N2 2.6(3)
C14 N2 C13 C12 38.6(3)
C14 N2 C13 C8 -144.0(2)
C13 N2 C14 O2 6.4(4)
C13 N2 C14 C15 -172.8(2)
C19 N5 C15 C16 -1.1(3)
C19 N5 C15 C14 175.92(19)
O2 C14 C15 N5 -174.7(2)
N2 C14 C15 N5 4.5(3)
O2 C14 C15 C16 2.3(3)
N2 C14 C15 C16 -178.5(2)
N5 C15 C16 C17 0.8(3)
C14 C15 C16 C17 -176.1(2)
C15 C16 C17 C18 0.3(4)
C16 C17 C18 C19 -1.1(4)
C15 N5 C19 C18 0.3(3)
C15 N5 C19 C20 -177.82(19)
C17 C18 C19 N5 0.8(4)
C17 C18 C19 C20 178.8(2)
C21 N3 C20 O3 -1.9(4)
C21 N3 C20 C19 177.7(2)
N5 C19 C20 O3 -177.5(2)
C18 C19 C20 O3 4.3(4)
N5 C19 C20 N3 2.8(3)
C18 C19 C20 N3 -175.3(2)
C20 N3 C21 C26 -143.3(2)
C20 N3 C21 C22 38.0(3)
C26 C21 C22 C23 0.2(4)
N3 C21 C22 C23 178.9(2)
C21 C22 C23 C24 -1.4(4)
C22 C23 C24 C25 0.4(4)
C23 C24 C25 C26 1.8(4)
C24 C25 C26 C21 -2.9(4)
C24 C25 C26 N4 179.5(2)
C22 C21 C26 C25 1.9(3)
N3 C21 C26 C25 -176.8(2)
C22 C21 C26 N4 179.5(2)
N3 C21 C26 N4 0.8(3)
C27 N4 C26 C25 -62.1(3)
C27 N4 C26 C21 120.4(3)
C26 N4 C27 O4 -0.1(4)
C26 N4 C27 C28 -179.2(2)
O4 C27 C28 C29 -22.0(3)
N4 C27 C28 C29 157.1(2)
O4 C27 C28 C33 160.4(2)
N4 C27 C28 C33 -20.5(3)
C33 C28 C29 C30 1.1(4)
C27 C28 C29 C30 -176.5(2)
C28 C29 C30 C31 -1.6(4)
C29 C30 C31 C32 0.9(4)
C30 C31 C32 C33 0.4(4)
C31 C32 C33 C28 -0.8(4)
C29 C28 C33 C32 0.1(4)
C27 C28 C33 C32 177.7(2)
